data_4032114
loop_
_publ_author_name
'Zhu, Chongwei'
'Rives, Arnaud'
'Duhayon, Carine'
'Maraval, Val\'erie'
'Chauvin, Remi'

_publ_section_title
;
 Lipidic Carbo-benzenes: Molecular Probes of Magnetic Anisotropy and
 Stacking Properties of \a-Graphyne.
;
_journal_issue 2
_journal_name_full 'The Journal of organic chemistry'
_journal_page_first 925
_journal_page_last 935
_journal_paper_doi 10.1021/acs.joc.6b02397
_journal_volume 82
_journal_year 2017
_chemical_formula_moiety 'C70 H78'
_chemical_formula_sum 'C70 H78'
_chemical_formula_weight 919.39
_space_group_IT_number 14
_symmetry_cell_setting monoclinic
_symmetry_space_group_name_Hall '-P 2yn'
_symmetry_space_group_name_H-M 'P 1 21/n 1'
_atom_sites_solution_hydrogens difmap
_atom_sites_solution_primary other
_cell_angle_alpha 90
_cell_angle_beta 90.190(6)
_cell_angle_gamma 90
_cell_formula_units_Z 2
_cell_length_a 18.391(3)
_cell_length_b 5.5876(9)
_cell_length_c 26.892(5)
_cell_measurement_reflns_used 7232
_cell_measurement_temperature 193
_cell_measurement_theta_max 24
_cell_measurement_theta_min 3
_cell_volume 2763.4(8)
_computing_cell_refinement 'Apex2 (Bruker AXS, 2006)'
_computing_data_collection 'Apex2 (Bruker AXS, 2006)'
_computing_data_reduction 'Apex2 (Bruker AXS, 2006)'
_computing_molecular_graphics 'CAMERON (Watkin et al., 1996)'
_computing_publication_material 'CRYSTALS (Betteridge et al., 2003)'
_computing_structure_refinement 'CRYSTALS (Betteridge et al., 2003)'
_computing_structure_solution 'Superflip (Palatinus & Chapuis, 2007)'
_diffrn_ambient_temperature 193
_diffrn_measured_fraction_theta_full 0.995
_diffrn_measured_fraction_theta_max 0.974
_diffrn_measurement_device Area
_diffrn_measurement_device_type 'Bruker Kappa Apex2'
_diffrn_measurement_method '\f & \w scans'
_diffrn_radiation_monochromator graphite
_diffrn_radiation_type 'Mo K\a'
_diffrn_radiation_wavelength 0.71073
_diffrn_reflns_av_R_equivalents 0.161
_diffrn_reflns_limit_h_max 21
_diffrn_reflns_limit_h_min -21
_diffrn_reflns_limit_k_max 6
_diffrn_reflns_limit_k_min -6
_diffrn_reflns_limit_l_max 30
_diffrn_reflns_limit_l_min -31
_diffrn_reflns_number 49708
_diffrn_reflns_theta_full 20.050
_diffrn_reflns_theta_max 24.753
_diffrn_reflns_theta_min 1.339
_diffrn_standards_number 0
_exptl_absorpt_coefficient_mu 0.062
_exptl_absorpt_correction_T_max 1.00
_exptl_absorpt_correction_T_min 0.95
_exptl_absorpt_correction_type multi-scan
_exptl_absorpt_process_details 'SADABS (Siemens, 1996)'
_exptl_crystal_colour red
_exptl_crystal_density_diffrn 1.105
_exptl_crystal_density_method 'not measured'
_exptl_crystal_description needle
_exptl_crystal_F_000 996
_exptl_crystal_size_max 0.520
_exptl_crystal_size_mid 0.040
_exptl_crystal_size_min 0.010
_refine_diff_density_max 0.19
_refine_diff_density_min -0.19
_refine_ls_extinction_method None
_refine_ls_goodness_of_fit_ref 1.0470
_refine_ls_hydrogen_treatment constr
_refine_ls_matrix_type full
_refine_ls_number_parameters 316
_refine_ls_number_reflns 1897
_refine_ls_number_restraints 0
_refine_ls_R_factor_all 0.1729
_refine_ls_R_factor_gt 0.0564
_refine_ls_shift/su_max 0.0006549
_refine_ls_shift/su_mean 0.0000407
_refine_ls_structure_factor_coef F
_refine_ls_weighting_details
;
 Method, part 1, Chebychev polynomial, (Watkin, 1994, Prince, 1982) 
 [weight] = 1.0/[A~0~*T~0~(x)+A~1~*T~1~(x) ... +A~n-1~]*T~n-1~(x)] 
 where A~i~ are the Chebychev coefficients listed below and x= Fcalc/Fmax 
 Method = Robust Weighting (Prince, 1982) 
 W = [weight] * [1-(deltaF/6*sigmaF)^2^]^2^ 
 A~i~ are: 
 0.435 0.374 0.237 
;
_refine_ls_weighting_scheme calc
_refine_ls_wR_factor_all 0.1638
_refine_ls_wR_factor_gt 0.0532
_refine_ls_wR_factor_ref 0.0475
_reflns_limit_h_max 21
_reflns_limit_h_min -21
_reflns_limit_k_max 6
_reflns_limit_k_min 0
_reflns_limit_l_max 31
_reflns_limit_l_min 0
_reflns_number_gt 2168
_reflns_number_total 4630
_reflns_threshold_expression I>2.0\s(I)
_oxford_refine_ls_r_factor_ref 0.0459
_oxford_reflns_number_all 4608
_oxford_reflns_threshold_expression_ref I>3.0\s(I)
_cod_data_source_file jo6b02397_si_002.cif
_cod_data_source_block cpd-11c
_cod_depositor_comments
;
The following automatic conversions were performed:

'_atom_sites_solution_primary' value 'Other' changed to 'other'
according to
/usr/data/users/saulius/crontab/automatic-downloads/rss-feeds/ACS/lib/dictionaries/cif_core.dic
dictionary named 'cif_core.dic' version 2.4.2 from 2011-04-26.

Automatic conversion script
Id: cif_fix_values 4268 2015-11-12 08:31:59Z antanas 

 Adding full bibliography for 4032109--4032117.cif.
;
_cod_original_cell_volume 2763.4(5)
_cod_original_sg_symbol_Hall '-P 2yn '
_cod_original_sg_symbol_H-M 'P 1 21/n 1 '
_cod_database_code 4032114

loop_
_symmetry_equiv_pos_as_xyz
x,y,z
-x,-y,-z
-x+1/2,y+1/2,-z+1/2
x+1/2,-y+1/2,z+1/2

loop_
_atom_site_label
_atom_site_type_symbol
_atom_site_fract_x
_atom_site_fract_y
_atom_site_fract_z
_atom_site_U_iso_or_equiv
_atom_site_occupancy
_atom_site_adp_type
_atom_site_refinement_flags_posn
C1 C 0.10174(16) 0.0685(5) 1.04806(10) 0.0298 1.0000 Uani .
C2 C 0.11334(15) 0.0144(6) 0.99881(12) 0.0325 1.0000 Uani .
C3 C 0.12460(16) -0.0444(5) 0.95558(12) 0.0315 1.0000 Uani .
C4 C 0.13752(15) -0.1191(5) 0.90739(11) 0.0299 1.0000 Uani .
C5 C 0.09812(17) -0.3173(6) 0.89033(11) 0.0339 1.0000 Uani .
C6 C -0.06254(17) -0.5083(7) 1.12353(11) 0.0327 1.0000 Uani .
C7 C -0.02391(15) -0.3096(6) 1.13889(11) 0.0314 1.0000 Uani .
C8 C 0.01905(15) -0.1897(6) 1.10471(11) 0.0296 1.0000 Uani .
C9 C 0.05668(16) -0.0746(6) 1.07603(11) 0.0299 1.0000 Uani .
C10 C 0.13659(17) 0.2818(6) 1.07350(12) 0.0373 1.0000 Uani .
C11 C 0.17369(16) 0.4636(6) 1.04009(12) 0.0387 1.0000 Uani .
C12 C 0.25241(17) 0.4106(6) 1.02629(12) 0.0390 1.0000 Uani .
C13 C 0.28505(17) 0.6135(6) 0.99571(12) 0.0401 1.0000 Uani .
C14 C 0.36428(17) 0.5835(6) 0.98217(13) 0.0430 1.0000 Uani .
C15 C 0.39474(16) 0.7950(6) 0.95338(12) 0.0427 1.0000 Uani .
C16 C 0.47435(17) 0.7745(6) 0.94036(13) 0.0444 1.0000 Uani .
C17 C 0.50594(17) 0.9869(6) 0.91288(12) 0.0412 1.0000 Uani .
C18 C 0.58537(17) 0.9595(6) 0.90035(13) 0.0483 1.0000 Uani .
C19 C 0.61884(18) 1.1687(6) 0.87255(13) 0.0446 1.0000 Uani .
C20 C 0.69792(17) 1.1353(6) 0.85964(12) 0.0427 1.0000 Uani .
C21 C 0.73188(17) 1.3407(6) 0.83082(12) 0.0429 1.0000 Uani .
C22 C 0.80880(18) 1.2933(7) 0.81504(14) 0.0522 1.0000 Uani .
C23 C 0.8430(2) 1.4934(8) 0.78451(15) 0.0674 1.0000 Uani .
C24 C 0.19070(15) 0.0012(6) 0.87513(11) 0.0315 1.0000 Uani .
C25 C 0.22653(18) 0.2060(6) 0.89188(12) 0.0419 1.0000 Uani .
C26 C 0.27786(19) 0.3185(7) 0.86276(13) 0.0495 1.0000 Uani .
C27 C 0.29441(18) 0.2293(7) 0.81669(13) 0.0496 1.0000 Uani .
C28 C 0.25884(19) 0.0294(7) 0.79950(13) 0.0541 1.0000 Uani .
C29 C 0.20783(17) -0.0840(7) 0.82831(12) 0.0452 1.0000 Uani .
C30 C -0.02732(15) -0.2253(6) 1.19079(11) 0.0316 1.0000 Uani .
C31 C -0.06373(18) -0.3527(7) 1.22711(12) 0.0471 1.0000 Uani .
C32 C -0.0636(2) -0.2757(8) 1.27600(13) 0.0589 1.0000 Uani .
C33 C -0.0279(2) -0.0706(7) 1.28947(13) 0.0528 1.0000 Uani .
C34 C 0.0073(2) 0.0612(7) 1.25369(12) 0.0513 1.0000 Uani .
C35 C 0.00756(18) -0.0137(6) 1.20470(12) 0.0434 1.0000 Uani .
H101 H 0.1742 0.2198 1.0967 0.0515 1.0000 Uiso R
H102 H 0.0985 0.3663 1.0923 0.0515 1.0000 Uiso R
H111 H 0.1728 0.6195 1.0572 0.0521 1.0000 Uiso R
H112 H 0.1444 0.4814 1.0092 0.0522 1.0000 Uiso R
H121 H 0.2812 0.3888 1.0570 0.0522 1.0000 Uiso R
H122 H 0.2552 0.2625 1.0065 0.0523 1.0000 Uiso R
H131 H 0.2806 0.7643 1.0148 0.0493 1.0000 Uiso R
H132 H 0.2562 0.6295 0.9643 0.0489 1.0000 Uiso R
H141 H 0.3931 0.5585 1.0128 0.0551 1.0000 Uiso R
H142 H 0.3677 0.4392 0.9607 0.0552 1.0000 Uiso R
H151 H 0.3870 0.9410 0.9738 0.0537 1.0000 Uiso R
H152 H 0.3661 0.8063 0.9221 0.0530 1.0000 Uiso R
H161 H 0.5031 0.7585 0.9717 0.0581 1.0000 Uiso R
H162 H 0.4806 0.6285 0.9200 0.0582 1.0000 Uiso R
H171 H 0.4998 1.1321 0.9335 0.0513 1.0000 Uiso R
H172 H 0.4783 1.0085 0.8816 0.0512 1.0000 Uiso R
H181 H 0.6127 0.9366 0.9318 0.0592 1.0000 Uiso R
H182 H 0.5909 0.8161 0.8799 0.0594 1.0000 Uiso R
H191 H 0.6145 1.3133 0.8930 0.0556 1.0000 Uiso R
H192 H 0.5908 1.1908 0.8414 0.0553 1.0000 Uiso R
H201 H 0.7254 1.1107 0.8906 0.0532 1.0000 Uiso R
H202 H 0.7017 0.9876 0.8395 0.0533 1.0000 Uiso R
H211 H 0.7320 1.4863 0.8518 0.0543 1.0000 Uiso R
H212 H 0.7018 1.3704 0.8010 0.0540 1.0000 Uiso R
H221 H 0.8384 1.2737 0.8453 0.0654 1.0000 Uiso R
H222 H 0.8092 1.1446 0.7957 0.0655 1.0000 Uiso R
H231 H 0.8941 1.4601 0.7782 0.1021 1.0000 Uiso R
H232 H 0.8384 1.6405 0.8034 0.1022 1.0000 Uiso R
H233 H 0.8169 1.5097 0.7535 0.1022 1.0000 Uiso R
H251 H 0.2151 0.2665 0.9238 0.0543 1.0000 Uiso R
H261 H 0.3027 0.4574 0.8749 0.0596 1.0000 Uiso R
H271 H 0.3306 0.3035 0.7970 0.0592 1.0000 Uiso R
H281 H 0.2703 -0.0330 0.7677 0.0623 1.0000 Uiso R
H291 H 0.1840 -0.2232 0.8162 0.0564 1.0000 Uiso R
H311 H -0.0889 -0.4935 1.2179 0.0624 1.0000 Uiso R
H321 H -0.0888 -0.3670 1.3001 0.0725 1.0000 Uiso R
H331 H -0.0277 -0.0207 1.3233 0.0635 1.0000 Uiso R
H341 H 0.0320 0.2041 1.2628 0.0634 1.0000 Uiso R
H351 H 0.0307 0.0787 1.1802 0.0534 1.0000 Uiso R

loop_
_atom_site_aniso_label
_atom_site_aniso_U_11
_atom_site_aniso_U_22
_atom_site_aniso_U_33
_atom_site_aniso_U_23
_atom_site_aniso_U_13
_atom_site_aniso_U_12
C1 0.0325(17) 0.0284(19) 0.0287(17) 0.0026(16) 0.0070(14) 0.0062(16)
C2 0.0289(17) 0.0269(18) 0.042(2) 0.0063(16) 0.0034(14) 0.0017(15)
C3 0.0323(17) 0.023(2) 0.039(2) 0.0049(17) 0.0030(14) -0.0009(15)
C4 0.0280(17) 0.0264(18) 0.0353(19) 0.0016(16) 0.0031(14) 0.0011(16)
C5 0.0343(18) 0.041(2) 0.0265(17) 0.0091(18) 0.0097(14) 0.006(2)
C6 0.0304(17) 0.036(2) 0.0320(17) 0.0045(16) 0.0088(13) 0.0030(18)
C7 0.0239(16) 0.0311(19) 0.039(2) 0.0035(16) 0.0045(14) -0.0004(16)
C8 0.0244(16) 0.0287(18) 0.0357(18) -0.0060(17) 0.0050(15) 0.0017(16)
C9 0.0282(17) 0.0281(18) 0.0336(16) -0.0043(17) 0.0044(15) 0.0054(16)
C10 0.044(2) 0.0261(19) 0.042(2) -0.0037(17) 0.0110(15) -0.0021(16)
C11 0.0368(18) 0.0282(19) 0.051(2) 0.0001(17) 0.0076(15) -0.0010(15)
C12 0.041(2) 0.031(2) 0.0443(19) 0.0011(17) 0.0008(15) 0.0018(16)
C13 0.0374(19) 0.033(2) 0.050(2) -0.0012(17) 0.0052(16) -0.0030(16)
C14 0.0362(19) 0.043(2) 0.050(2) 0.0039(18) 0.0049(16) 0.0001(17)
C15 0.039(2) 0.038(2) 0.051(2) -0.0001(19) 0.0035(16) -0.0047(17)
C16 0.040(2) 0.044(2) 0.050(2) 0.0035(19) 0.0058(16) -0.0010(17)
C17 0.041(2) 0.035(2) 0.047(2) 0.0046(17) 0.0048(15) -0.0028(17)
C18 0.039(2) 0.046(2) 0.060(2) 0.005(2) 0.0051(17) -0.0038(18)
C19 0.046(2) 0.039(2) 0.049(2) 0.0061(18) 0.0006(16) -0.0040(18)
C20 0.0385(19) 0.041(2) 0.049(2) 0.0071(18) 0.0051(16) -0.0014(16)
C21 0.042(2) 0.042(2) 0.045(2) 0.0029(18) 0.0011(16) -0.0041(17)
C22 0.045(2) 0.052(2) 0.060(2) 0.015(2) 0.0032(17) -0.0045(19)
C23 0.053(2) 0.077(3) 0.072(3) 0.029(2) 0.0067(19) -0.005(2)
C24 0.0269(16) 0.0286(18) 0.0389(19) 0.0051(16) 0.0021(13) 0.0020(15)
C25 0.051(2) 0.038(2) 0.0359(19) -0.0024(18) 0.0094(16) -0.0061(19)
C26 0.054(2) 0.046(2) 0.049(2) 0.001(2) 0.0088(18) -0.0140(19)
C27 0.041(2) 0.054(3) 0.053(2) 0.009(2) 0.0119(17) -0.0121(19)
C28 0.058(2) 0.062(3) 0.042(2) -0.009(2) 0.0246(18) -0.014(2)
C29 0.047(2) 0.048(2) 0.041(2) -0.0065(19) 0.0131(16) -0.0096(18)
C30 0.0294(17) 0.028(2) 0.037(2) 0.0009(16) 0.0033(14) 0.0003(15)
C31 0.054(2) 0.048(2) 0.040(2) 0.0027(18) 0.0113(17) -0.0160(19)
C32 0.069(3) 0.077(3) 0.031(2) 0.005(2) 0.0147(18) -0.019(2)
C33 0.059(2) 0.060(3) 0.039(2) -0.013(2) 0.0068(18) -0.011(2)
C34 0.064(2) 0.046(2) 0.044(2) -0.006(2) 0.0055(18) -0.011(2)
C35 0.054(2) 0.042(2) 0.034(2) 0.0002(17) 0.0107(15) -0.0046(19)

loop_
_atom_type_symbol
_atom_type_scat_dispersion_real
_atom_type_scat_dispersion_imag
_atom_type_scat_Cromer_Mann_a1
_atom_type_scat_Cromer_Mann_b1
_atom_type_scat_Cromer_Mann_a2
_atom_type_scat_Cromer_Mann_b2
_atom_type_scat_Cromer_Mann_a3
_atom_type_scat_Cromer_Mann_b3
_atom_type_scat_Cromer_Mann_a4
_atom_type_scat_Cromer_Mann_b4
_atom_type_scat_Cromer_Mann_c
_atom_type_scat_source
C 0.0033 0.0016 2.3100 20.8439 1.0200 10.2075 1.5886 0.5687 0.8650 51.6512 0.2156 'International Tables Vol C 4.2.6.8 and 6.1.1.4'
H 0.0000 0.0000 0.4930 10.5109 0.3229 26.1257 0.1402 3.1424 0.0408 57.7998 0.0030 'International Tables Vol C 4.2.6.8 and 6.1.1.4'

loop_
_geom_angle_atom_site_label_1
_geom_angle_site_symmetry_1
_geom_angle_atom_site_label_2
_geom_angle_atom_site_label_3
_geom_angle_site_symmetry_3
_geom_angle
_geom_angle_publ_flag
C2 . C1 C9 . 119.6(3) yes
C2 . C1 C10 . 122.7(3) yes
C9 . C1 C10 . 117.7(2) yes
C1 . C2 C3 . 177.0(3) yes
C2 . C3 C4 . 178.0(3) yes
C3 . C4 C5 . 117.1(3) yes
C3 . C4 C24 . 122.1(3) yes
C5 . C4 C24 . 120.8(3) yes
C4 . C5 C6 2_547 178.4(3) yes
C5 2_547 C6 C7 . 178.8(3) yes
C6 . C7 C8 . 118.9(3) yes
C6 . C7 C30 . 121.1(3) yes
C8 . C7 C30 . 120.0(3) yes
C7 . C8 C9 . 176.9(3) yes
C1 . C9 C8 . 173.9(3) yes
C1 . C10 C11 . 116.7(3) yes
C1 . C10 H101 . 107.6 no
C11 . C10 H101 . 106.9 no
C1 . C10 H102 . 108.0 no
C11 . C10 H102 . 107.7 no
H101 . C10 H102 . 109.9 no
C10 . C11 C12 . 116.3(3) yes
C10 . C11 H111 . 107.9 no
C12 . C11 H111 . 107.6 no
C10 . C11 H112 . 108.6 no
C12 . C11 H112 . 109.2 no
H111 . C11 H112 . 107.0 no
C11 . C12 C13 . 111.3(3) yes
C11 . C12 H121 . 109.1 no
C13 . C12 H121 . 109.4 no
C11 . C12 H122 . 110.3 no
C13 . C12 H122 . 108.1 no
H121 . C12 H122 . 108.6 no
C12 . C13 C14 . 115.4(3) yes
C12 . C13 H131 . 108.7 no
C14 . C13 H131 . 107.5 no
C12 . C13 H132 . 108.2 no
C14 . C13 H132 . 108.4 no
H131 . C13 H132 . 108.4 no
C13 . C14 C15 . 113.2(3) yes
C13 . C14 H141 . 109.3 no
C15 . C14 H141 . 109.6 no
C13 . C14 H142 . 107.0 no
C15 . C14 H142 . 108.1 no
H141 . C14 H142 . 109.6 no
C14 . C15 C16 . 114.7(3) yes
C14 . C15 H151 . 107.7 no
C16 . C15 H151 . 109.3 no
C14 . C15 H152 . 106.6 no
C16 . C15 H152 . 108.7 no
H151 . C15 H152 . 109.8 no
C15 . C16 C17 . 115.3(3) yes
C15 . C16 H161 . 108.9 no
C17 . C16 H161 . 106.2 no
C15 . C16 H162 . 107.8 no
C17 . C16 H162 . 109.3 no
H161 . C16 H162 . 109.3 no
C16 . C17 C18 . 113.8(3) yes
C16 . C17 H171 . 108.9 no
C18 . C17 H171 . 108.7 no
C16 . C17 H172 . 108.3 no
C18 . C17 H172 . 108.5 no
H171 . C17 H172 . 108.5 no
C17 . C18 C19 . 115.2(3) yes
C17 . C18 H181 . 108.1 no
C19 . C18 H181 . 108.3 no
C17 . C18 H182 . 108.2 no
C19 . C18 H182 . 108.0 no
H181 . C18 H182 . 108.7 no
C18 . C19 C20 . 114.3(3) yes
C18 . C19 H191 . 108.9 no
C20 . C19 H191 . 108.2 no
C18 . C19 H192 . 107.6 no
C20 . C19 H192 . 108.6 no
H191 . C19 H192 . 109.1 no
C19 . C20 C21 . 115.0(3) yes
C19 . C20 H201 . 108.4 no
C21 . C20 H201 . 109.1 no
C19 . C20 H202 . 107.4 no
C21 . C20 H202 . 108.7 no
H201 . C20 H202 . 108.1 no
C20 . C21 C22 . 113.6(3) yes
C20 . C21 H211 . 109.2 no
C22 . C21 H211 . 107.8 no
C20 . C21 H212 . 108.1 no
C22 . C21 H212 . 109.0 no
H211 . C21 H212 . 109.0 no
C21 . C22 C23 . 114.4(3) yes
C21 . C22 H221 . 107.8 no
C23 . C22 H221 . 107.3 no
C21 . C22 H222 . 108.0 no
C23 . C22 H222 . 109.4 no
H221 . C22 H222 . 109.9 no
C22 . C23 H231 . 110.8 no
C22 . C23 H232 . 107.7 no
H231 . C23 H232 . 109.9 no
C22 . C23 H233 . 109.3 no
H231 . C23 H233 . 110.1 no
H232 . C23 H233 . 109.1 no
C4 . C24 C25 . 119.9(3) yes
C4 . C24 C29 . 122.2(3) yes
C25 . C24 C29 . 117.9(3) yes
C24 . C25 C26 . 120.9(3) yes
C24 . C25 H251 . 118.7 no
C26 . C25 H251 . 120.4 no
C25 . C26 C27 . 120.1(4) yes
C25 . C26 H261 . 120.1 no
C27 . C26 H261 . 119.8 no
C26 . C27 C28 . 119.5(3) yes
C26 . C27 H271 . 120.3 no
C28 . C27 H271 . 120.1 no
C27 . C28 C29 . 120.7(3) yes
C27 . C28 H281 . 119.7 no
C29 . C28 H281 . 119.6 no
C24 . C29 C28 . 120.9(3) yes
C24 . C29 H291 . 119.1 no
C28 . C29 H291 . 120.0 no
C7 . C30 C31 . 121.8(3) yes
C7 . C30 C35 . 120.2(3) yes
C31 . C30 C35 . 118.0(3) yes
C30 . C31 C32 . 120.8(3) yes
C30 . C31 H311 . 118.7 no
C32 . C31 H311 . 120.5 no
C31 . C32 C33 . 120.7(3) yes
C31 . C32 H321 . 119.0 no
C33 . C32 H321 . 120.3 no
C32 . C33 C34 . 119.3(3) yes
C32 . C33 H331 . 119.9 no
C34 . C33 H331 . 120.8 no
C33 . C34 C35 . 120.5(3) yes
C33 . C34 H341 . 119.7 no
C35 . C34 H341 . 119.8 no
C30 . C35 C34 . 120.6(3) yes
C30 . C35 H351 . 119.0 no
C34 . C35 H351 . 120.3 no

loop_
_geom_bond_atom_site_label_1
_geom_bond_atom_site_label_2
_geom_bond_site_symmetry_2
_geom_bond_distance
_geom_bond_publ_flag
C1 C2 . 1.376(4) yes
C1 C9 . 1.377(4) yes
C1 C10 . 1.516(4) yes
C2 C3 . 1.226(4) yes
C3 C4 . 1.383(4) yes
C4 C5 . 1.400(5) yes
C4 C24 . 1.472(4) yes
C5 C6 2_547 1.231(5) yes
C6 C7 . 1.381(5) yes
C7 C8 . 1.387(4) yes
C7 C30 . 1.475(4) yes
C8 C9 . 1.221(4) yes
C10 C11 . 1.519(4) yes
C10 H101 . 0.993 no
C10 H102 . 0.986 no
C11 C12 . 1.525(4) yes
C11 H111 . 0.985 no
C11 H112 . 0.993 no
C12 C13 . 1.525(4) yes
C12 H121 . 0.986 no
C12 H122 . 0.986 no
C13 C14 . 1.512(4) yes
C13 H131 . 0.990 no
C13 H132 . 1.000 no
C14 C15 . 1.521(4) yes
C14 H141 . 0.988 no
C14 H142 . 0.994 no
C15 C16 . 1.511(4) yes
C15 H151 . 0.994 no
C15 H152 . 0.992 no
C16 C17 . 1.515(4) yes
C16 H161 . 0.997 no
C16 H162 . 0.990 no
C17 C18 . 1.508(4) yes
C17 H171 . 0.989 no
C17 H172 . 0.989 no
C18 C19 . 1.519(5) yes
C18 H181 . 0.990 no
C18 H182 . 0.978 no
C19 C20 . 1.508(4) yes
C19 H191 . 0.981 no
C19 H192 . 0.990 no
C20 C21 . 1.520(4) yes
C20 H201 . 0.983 no
C20 H202 . 0.990 no
C21 C22 . 1.502(5) yes
C21 H211 . 0.991 no
C21 H212 . 0.987 no
C22 C23 . 1.524(5) yes
C22 H221 . 0.983 no
C22 H222 . 0.980 no
C23 H231 . 0.974 no
C23 H232 . 0.970 no
C23 H233 . 0.965 no
C24 C25 . 1.394(4) yes
C24 C29 . 1.383(4) yes
C25 C26 . 1.380(4) yes
C25 H251 . 0.947 no
C26 C27 . 1.371(5) yes
C26 H261 . 0.958 no
C27 C28 . 1.374(5) yes
C27 H271 . 0.947 no
C28 C29 . 1.373(4) yes
C28 H281 . 0.948 no
C29 H291 . 0.950 no
C30 C31 . 1.383(4) yes
C30 C35 . 1.395(5) yes
C31 C32 . 1.383(5) yes
C31 H311 . 0.946 no
C32 C33 . 1.369(5) yes
C32 H321 . 0.947 no
C33 C34 . 1.376(5) yes
C33 H331 . 0.952 no
C34 C35 . 1.382(4) yes
C34 H341 . 0.949 no
C35 H351 . 0.941 no
